data_4312697
loop_
_publ_author_name
'Yanjuan Qi'
'Yonghui Wang'
'Changwen Hu'
'Minhua Cao'
'Li Mao'
'Enbo Wang'

_publ_section_title
;
 A New Type of Single-Helix Coordination Polymer with Mixed Ligands
 [M2(phen)2(e,a-cis-1,4-chdc)2(H2O)2]n (M = Co and Ni; phen =
 1,10-phenanthroline; chdc = cyclohexanedicarboxylate)
;
_journal_name_full 'Inorganic Chemistry'
_journal_page_first 8519
_journal_page_last 8523
_journal_paper_doi 10.1021/ic034796p
_journal_volume 42
_journal_year 2003
_chemical_formula_sum 'C40 H36 Co2 N4 O10'
_chemical_formula_weight 850.59
_chemical_name_systematic
; 
 ? 
;
_space_group_IT_number 14
_symmetry_cell_setting monoclinic
_symmetry_space_group_name_Hall '-P 2ybc'
_symmetry_space_group_name_H-M 'P 1 21/c 1'
_atom_sites_solution_hydrogens geom
_atom_sites_solution_primary direct
_atom_sites_solution_secondary difmap
_audit_creation_method SHELXL-97
_cell_angle_alpha 90.00
_cell_angle_beta 100.052(3)
_cell_angle_gamma 90.00
_cell_formula_units_Z 2
_cell_length_a 10.0566(5)
_cell_length_b 8.8843(5)
_cell_length_c 20.2912(14)
_cell_measurement_temperature 293(2)
_cell_volume 1785.11(18)
_computing_structure_refinement 'SHELXL-97 (Sheldrick, 1997)'
_computing_structure_solution 'SHELXS-97 (Sheldrick, 1990)'
_diffrn_ambient_temperature 293(2)
_diffrn_measured_fraction_theta_full 0.989
_diffrn_measured_fraction_theta_max 0.989
_diffrn_radiation_monochromator graphite
_diffrn_radiation_source 'fine-focus sealed tube'
_diffrn_radiation_type MoK\a
_diffrn_radiation_wavelength 0.71073
_diffrn_reflns_av_R_equivalents 0.0270
_diffrn_reflns_av_sigmaI/netI 0.0292
_diffrn_reflns_limit_h_max 13
_diffrn_reflns_limit_h_min -12
_diffrn_reflns_limit_k_max 11
_diffrn_reflns_limit_k_min -11
_diffrn_reflns_limit_l_max 26
_diffrn_reflns_limit_l_min -26
_diffrn_reflns_number 7359
_diffrn_reflns_theta_full 27.44
_diffrn_reflns_theta_max 27.44
_diffrn_reflns_theta_min 2.06
_exptl_absorpt_coefficient_mu 0.998
_exptl_crystal_density_diffrn 1.582
_exptl_crystal_density_method 'not measured'
_exptl_crystal_F_000 876
_exptl_crystal_size_max 0.769
_exptl_crystal_size_mid 0.533
_exptl_crystal_size_min 0.366
_refine_diff_density_max 0.902
_refine_diff_density_min -0.374
_refine_diff_density_rms 0.084
_refine_ls_extinction_method none
_refine_ls_goodness_of_fit_ref 1.007
_refine_ls_hydrogen_treatment mixed
_refine_ls_matrix_type full
_refine_ls_number_parameters 253
_refine_ls_number_reflns 4033
_refine_ls_number_restraints 0
_refine_ls_restrained_S_all 1.007
_refine_ls_R_factor_all 0.0436
_refine_ls_R_factor_gt 0.0373
_refine_ls_shift/su_max 0.001
_refine_ls_shift/su_mean 0.000
_refine_ls_structure_factor_coef Fsqd
_refine_ls_weighting_details 'calc w=1/[\s^2^(Fo^2^)+(0.1000P)^2^+0.0000P] where P=(Fo^2^+2Fc^2^)/3'
_refine_ls_weighting_scheme calc
_refine_ls_wR_factor_gt 0.1193
_refine_ls_wR_factor_ref 0.1236
_reflns_number_gt 3524
_reflns_number_total 4033
_reflns_threshold_expression >2sigma(I)
_cod_data_source_file ic034796psi20031002_083757.cif
_cod_data_source_block dss210
_cod_depositor_comments
;
The following automatic conversions were performed:

'_symmetry_cell_setting' value 'Monoclinic' changed to 'monoclinic'
according to the built-in table from CIF Core dictionary named
'cif_core.dic' version 2.4.1 from 2010-06-29.

Automatic conversion script
Id: cif_fix_values 1646 2011-03-28 12:23:43Z adriana 
;
_cod_database_code 4312697

loop_
_symmetry_equiv_pos_as_xyz
'x, y, z'
'-x, y+1/2, -z+1/2'
'-x, -y, -z'
'x, -y-1/2, z-1/2'

loop_
_atom_site_label
_atom_site_type_symbol
_atom_site_fract_x
_atom_site_fract_y
_atom_site_fract_z
_atom_site_U_iso_or_equiv
_atom_site_adp_type
_atom_site_occupancy
_atom_site_symmetry_multiplicity
_atom_site_calc_flag
_atom_site_refinement_flags
_atom_site_disorder_assembly
_atom_site_disorder_group
Co Co 0.69587(2) -0.43953(3) 0.107113(11) 0.02373(12) Uani 1 1 d . . .
OW O 0.55111(14) -0.28393(16) 0.06482(7) 0.0316(3) Uani 1 1 d . . .
O1 O 0.62642(17) -0.43974(18) 0.19613(8) 0.0367(4) Uani 1 1 d . . .
O2 O 0.42143(16) -0.3452(2) 0.16343(7) 0.0448(4) Uani 1 1 d . . .
O3 O 0.23714(13) -0.17088(16) 0.37291(7) 0.0311(3) Uani 1 1 d . . .
O4 O 0.42730(14) -0.12541(16) 0.43879(7) 0.0316(3) Uani 1 1 d . . .
N1 N 0.79432(16) -0.4037(2) 0.02248(8) 0.0265(3) Uani 1 1 d . . .
N2 N 0.87030(16) -0.31824(18) 0.14969(8) 0.0262(3) Uani 1 1 d . . .
C1 C 0.7563(2) -0.4484(2) -0.03989(11) 0.0342(5) Uani 1 1 d . . .
H1 H 0.6792 -0.5075 -0.0501 0.041 Uiso 1 1 calc R . .
C2 C 0.8263(2) -0.4114(3) -0.09137(12) 0.0428(5) Uani 1 1 d . . .
H2 H 0.7971 -0.4467 -0.1346 0.051 Uiso 1 1 calc R . .
C3 C 0.9392(2) -0.3218(3) -0.07705(11) 0.0456(6) Uani 1 1 d . . .
H3 H 0.9864 -0.2946 -0.1107 0.055 Uiso 1 1 calc R . .
C4 C 0.9824(2) -0.2721(3) -0.01151(10) 0.0363(5) Uani 1 1 d . . .
C5 C 0.90613(18) -0.3173(2) 0.03672(9) 0.0263(4) Uani 1 1 d . . .
C6 C 0.94785(17) -0.2720(2) 0.10536(9) 0.0265(4) Uani 1 1 d . . .
C7 C 1.0647(2) -0.1845(3) 0.12373(11) 0.0354(5) Uani 1 1 d . . .
C8 C 1.1007(2) -0.1473(3) 0.19186(12) 0.0425(5) Uani 1 1 d . . .
H8 H 1.1778 -0.0906 0.2066 0.051 Uiso 1 1 calc R . .
C9 C 1.0226(2) -0.1943(3) 0.23596(11) 0.0433(5) Uani 1 1 d . . .
H9 H 1.0462 -0.1705 0.2811 0.052 Uiso 1 1 calc R . .
C10 C 0.9072(2) -0.2782(3) 0.21326(10) 0.0359(5) Uani 1 1 d . . .
H10 H 0.8534 -0.3075 0.2439 0.043 Uiso 1 1 calc R . .
C11 C 1.0989(2) -0.1808(3) 0.00854(13) 0.0512(6) Uani 1 1 d . . .
H11 H 1.1486 -0.1491 -0.0235 0.061 Uiso 1 1 calc R . .
C12 C 1.1387(2) -0.1396(3) 0.07273(13) 0.0493(6) Uani 1 1 d . . .
H12 H 1.2158 -0.0808 0.0842 0.059 Uiso 1 1 calc R . .
C13 C 0.50812(19) -0.4066(2) 0.20544(9) 0.0280(4) Uani 1 1 d . . .
C14 C 0.4776(2) -0.4494(2) 0.27478(10) 0.0271(4) Uani 1 1 d . . .
C15 C 0.3287(2) -0.4308(2) 0.27915(10) 0.0321(4) Uani 1 1 d . . .
H15A H 0.3022 -0.3272 0.2690 0.038 Uiso 1 1 calc R . .
H15B H 0.2752 -0.4945 0.2458 0.038 Uiso 1 1 calc R . .
C16 C 0.2987(2) -0.4711(2) 0.34785(10) 0.0285(4) Uani 1 1 d . . .
H16A H 0.3140 -0.5779 0.3556 0.034 Uiso 1 1 calc R . .
H16B H 0.2043 -0.4507 0.3489 0.034 Uiso 1 1 calc R . .
C17 C 0.38714(18) -0.3819(2) 0.40416(9) 0.0242(4) Uani 1 1 d . . .
C18 C 0.53626(18) -0.4006(2) 0.39869(9) 0.0266(4) Uani 1 1 d . . .
H18A H 0.5626 -0.5047 0.4073 0.032 Uiso 1 1 calc R . .
H18B H 0.5910 -0.3389 0.4325 0.032 Uiso 1 1 calc R . .
C19 C 0.56332(18) -0.3552(2) 0.32952(9) 0.0269(4) Uani 1 1 d . . .
H19A H 0.5423 -0.2494 0.3218 0.032 Uiso 1 1 calc R . .
H19B H 0.6582 -0.3696 0.3277 0.032 Uiso 1 1 calc R . .
C20 C 0.34740(18) -0.2171(2) 0.40466(8) 0.0230(3) Uani 1 1 d . . .

loop_
_atom_site_aniso_label
_atom_site_aniso_U_11
_atom_site_aniso_U_22
_atom_site_aniso_U_33
_atom_site_aniso_U_23
_atom_site_aniso_U_13
_atom_site_aniso_U_12
Co 0.02277(17) 0.02866(18) 0.02008(17) 0.00029(9) 0.00460(11) -0.00375(9)
OW 0.0358(7) 0.0303(7) 0.0273(7) 0.0003(6) 0.0019(5) 0.0001(6)
O1 0.0328(8) 0.0568(10) 0.0229(7) 0.0009(6) 0.0112(6) 0.0037(6)
O2 0.0375(8) 0.0689(12) 0.0296(8) 0.0065(8) 0.0103(6) 0.0099(8)
O3 0.0246(7) 0.0333(7) 0.0345(7) -0.0023(6) 0.0026(5) 0.0044(5)
O4 0.0348(7) 0.0290(7) 0.0278(7) -0.0039(6) -0.0032(5) 0.0016(6)
N1 0.0254(8) 0.0314(8) 0.0232(8) -0.0003(6) 0.0050(6) -0.0026(6)
N2 0.0256(7) 0.0302(8) 0.0217(7) 0.0007(6) 0.0011(6) -0.0030(6)
C1 0.0299(10) 0.0442(12) 0.0282(10) -0.0044(8) 0.0040(8) -0.0037(8)
C2 0.0397(12) 0.0645(15) 0.0254(10) -0.0065(10) 0.0083(9) 0.0010(11)
C3 0.0401(12) 0.0690(17) 0.0322(11) 0.0005(11) 0.0188(9) -0.0021(11)
C4 0.0314(10) 0.0451(12) 0.0360(11) -0.0007(9) 0.0160(8) -0.0024(9)
C5 0.0221(8) 0.0295(9) 0.0283(9) -0.0003(7) 0.0070(7) -0.0001(7)
C6 0.0208(8) 0.0282(9) 0.0305(9) -0.0010(7) 0.0050(7) -0.0016(7)
C7 0.0249(9) 0.0376(11) 0.0432(12) -0.0066(9) 0.0041(8) -0.0046(8)
C8 0.0312(10) 0.0455(13) 0.0466(13) -0.0093(10) -0.0048(9) -0.0071(9)
C9 0.0392(12) 0.0547(14) 0.0308(10) -0.0073(10) -0.0084(8) -0.0051(10)
C10 0.0388(11) 0.0438(12) 0.0238(9) -0.0004(8) 0.0020(8) -0.0032(9)
C11 0.0382(12) 0.0636(16) 0.0588(15) -0.0037(13) 0.0283(11) -0.0171(11)
C12 0.0312(11) 0.0578(16) 0.0620(16) -0.0109(13) 0.0166(10) -0.0203(11)
C13 0.0285(9) 0.0339(9) 0.0231(9) -0.0070(7) 0.0089(7) -0.0040(7)
C14 0.0285(9) 0.0312(10) 0.0231(9) -0.0050(7) 0.0089(7) -0.0005(7)
C15 0.0253(10) 0.0463(12) 0.0249(10) -0.0074(8) 0.0053(7) -0.0051(8)
C16 0.0264(9) 0.0290(9) 0.0319(10) -0.0044(8) 0.0096(7) -0.0046(7)
C17 0.0261(8) 0.0254(9) 0.0225(8) 0.0001(7) 0.0082(7) 0.0009(7)
C18 0.0242(9) 0.0317(9) 0.0236(9) -0.0004(7) 0.0034(7) 0.0065(7)
C19 0.0227(8) 0.0339(10) 0.0249(9) -0.0025(7) 0.0067(7) -0.0002(7)
C20 0.0242(8) 0.0289(9) 0.0178(8) -0.0007(7) 0.0091(6) 0.0022(7)

loop_
_atom_type_symbol
_atom_type_description
_atom_type_scat_dispersion_real
_atom_type_scat_dispersion_imag
_atom_type_scat_source
C C 0.0033 0.0016 'International Tables Vol C Tables 4.2.6.8 and 6.1.1.4'
H H 0.0000 0.0000 'International Tables Vol C Tables 4.2.6.8 and 6.1.1.4'
N N 0.0061 0.0033 'International Tables Vol C Tables 4.2.6.8 and 6.1.1.4'
O O 0.0106 0.0060 'International Tables Vol C Tables 4.2.6.8 and 6.1.1.4'
Co Co 0.3494 0.9721 'International Tables Vol C Tables 4.2.6.8 and 6.1.1.4'

loop_
_geom_angle_atom_site_label_1
_geom_angle_atom_site_label_2
_geom_angle_atom_site_label_3
_geom_angle
_geom_angle_site_symmetry_1
_geom_angle_site_symmetry_3
_geom_angle_publ_flag
O1 Co OW 92.44(6) . . ?
O1 Co N2 91.52(6) . . ?
OW Co N2 107.54(6) . . ?
O1 Co N1 168.61(7) . . ?
OW Co N1 87.64(6) . . ?
N2 Co N1 77.63(6) . . ?
O1 Co O4 96.93(6) . 2_645 ?
OW Co O4 91.29(6) . 2_645 ?
N2 Co O4 159.03(6) . 2_645 ?
N1 Co O4 94.46(6) . 2_645 ?
O1 Co O3 88.68(6) . 2_645 ?
OW Co O3 151.00(5) . 2_645 ?
N2 Co O3 101.39(6) . 2_645 ?
N1 Co O3 96.76(6) . 2_645 ?
O4 Co O3 59.85(5) 2_645 2_645 ?
O1 Co C20 90.16(6) . 2_645 ?
OW Co C20 121.10(6) . 2_645 ?
N2 Co C20 131.21(6) . 2_645 ?
N1 Co C20 99.55(6) . 2_645 ?
O4 Co C20 30.23(6) 2_645 2_645 ?
O3 Co C20 29.90(6) 2_645 2_645 ?
C13 O1 Co 127.09(14) . . ?
C20 O3 Co 89.80(11) . 2_655 ?
C20 O4 Co 89.70(11) . 2_655 ?
C1 N1 C5 117.89(17) . . ?
C1 N1 Co 128.73(14) . . ?
C5 N1 Co 113.30(12) . . ?
C10 N2 C6 117.97(17) . . ?
C10 N2 Co 127.30(14) . . ?
C6 N2 Co 114.65(12) . . ?
N1 C1 C2 123.2(2) . . ?
N1 C1 H1 118.4 . . ?
C2 C1 H1 118.4 . . ?
C3 C2 C1 118.9(2) . . ?
C3 C2 H2 120.5 . . ?
C1 C2 H2 120.5 . . ?
C2 C3 C4 119.51(19) . . ?
C2 C3 H3 120.2 . . ?
C4 C3 H3 120.2 . . ?
C5 C4 C3 117.1(2) . . ?
C5 C4 C11 119.1(2) . . ?
C3 C4 C11 123.76(19) . . ?
N1 C5 C4 123.33(18) . . ?
N1 C5 C6 117.19(16) . . ?
C4 C5 C6 119.48(17) . . ?
N2 C6 C7 122.99(18) . . ?
N2 C6 C5 116.98(16) . . ?
C7 C6 C5 120.03(17) . . ?
C6 C7 C8 116.80(19) . . ?
C6 C7 C12 118.6(2) . . ?
C8 C7 C12 124.6(2) . . ?
C9 C8 C7 119.9(2) . . ?
C9 C8 H8 120.1 . . ?
C7 C8 H8 120.1 . . ?
C8 C9 C10 119.6(2) . . ?
C8 C9 H9 120.2 . . ?
C10 C9 H9 120.2 . . ?
N2 C10 C9 122.8(2) . . ?
N2 C10 H10 118.6 . . ?
C9 C10 H10 118.6 . . ?
C12 C11 C4 121.5(2) . . ?
C12 C11 H11 119.3 . . ?
C4 C11 H11 119.3 . . ?
C11 C12 C7 121.3(2) . . ?
C11 C12 H12 119.4 . . ?
C7 C12 H12 119.4 . . ?
O2 C13 O1 124.48(18) . . ?
O2 C13 C14 120.70(17) . . ?
O1 C13 C14 114.82(18) . . ?
C15 C14 C13 112.41(16) . . ?
C15 C14 C19 109.46(15) . . ?
C13 C14 C19 110.56(15) . . ?
C16 C15 C14 112.49(17) . . ?
C16 C15 H15A 109.1 . . ?
C14 C15 H15A 109.1 . . ?
C16 C15 H15B 109.1 . . ?
C14 C15 H15B 109.1 . . ?
H15A C15 H15B 107.8 . . ?
C15 C16 C17 112.19(16) . . ?
C15 C16 H16A 109.2 . . ?
C17 C16 H16A 109.2 . . ?
C15 C16 H16B 109.2 . . ?
C17 C16 H16B 109.2 . . ?
H16A C16 H16B 107.9 . . ?
C20 C17 C18 111.52(15) . . ?
C20 C17 C16 112.49(16) . . ?
C18 C17 C16 109.69(15) . . ?
C17 C18 C19 111.79(15) . . ?
C17 C18 H18A 109.3 . . ?
C19 C18 H18A 109.3 . . ?
C17 C18 H18B 109.3 . . ?
C19 C18 H18B 109.3 . . ?
H18A C18 H18B 107.9 . . ?
C14 C19 C18 110.73(16) . . ?
C14 C19 H19A 109.5 . . ?
C18 C19 H19A 109.5 . . ?
C14 C19 H19B 109.5 . . ?
C18 C19 H19B 109.5 . . ?
H19A C19 H19B 108.1 . . ?
O3 C20 O4 119.51(17) . . ?
O3 C20 C17 121.61(17) . . ?
O4 C20 C17 118.87(16) . . ?
O3 C20 Co 60.29(10) . 2_655 ?
O4 C20 Co 60.07(10) . 2_655 ?
C17 C20 Co 171.50(12) . 2_655 ?

loop_
_geom_bond_atom_site_label_1
_geom_bond_atom_site_label_2
_geom_bond_distance
_geom_bond_site_symmetry_2
_geom_bond_publ_flag
Co O1 2.0472(15) . ?
Co OW 2.0810(15) . ?
Co N2 2.1108(16) . ?
Co N1 2.1503(16) . ?
Co O4 2.1740(14) 2_645 ?
Co O3 2.1789(15) 2_645 ?
Co C20 2.5086(19) 2_645 ?
O1 C13 1.271(2) . ?
O2 C13 1.235(3) . ?
O3 C20 1.251(2) . ?
O3 Co 2.1789(15) 2_655 ?
O4 C20 1.263(2) . ?
O4 Co 2.1740(14) 2_655 ?
N1 C1 1.318(3) . ?
N1 C5 1.351(2) . ?
N2 C10 1.327(2) . ?
N2 C6 1.353(2) . ?
C1 C2 1.397(3) . ?
C1 H1 0.9300 . ?
C2 C3 1.375(4) . ?
C2 H2 0.9300 . ?
C3 C4 1.397(3) . ?
C3 H3 0.9300 . ?
C4 C5 1.403(3) . ?
C4 C11 1.424(3) . ?
C5 C6 1.440(3) . ?
C6 C7 1.404(3) . ?
C7 C8 1.406(3) . ?
C7 C12 1.433(3) . ?
C8 C9 1.355(3) . ?
C8 H8 0.9300 . ?
C9 C10 1.389(3) . ?
C9 H9 0.9300 . ?
C10 H10 0.9300 . ?
C11 C12 1.345(4) . ?
C11 H11 0.9300 . ?
C12 H12 0.9300 . ?
C13 C14 1.539(3) . ?
C14 C15 1.524(3) . ?
C14 C19 1.531(3) . ?
C15 C16 1.520(3) . ?
C15 H15A 0.9700 . ?
C15 H15B 0.9700 . ?
C16 C17 1.539(3) . ?
C16 H16A 0.9700 . ?
C16 H16B 0.9700 . ?
C17 C20 1.518(3) . ?
C17 C18 1.532(2) . ?
C18 C19 1.530(2) . ?
C18 H18A 0.9700 . ?
C18 H18B 0.9700 . ?
C19 H19A 0.9700 . ?
C19 H19B 0.9700 . ?
C20 Co 2.5086(19) 2_655 ?
